data_7034854
loop_
_publ_author_name
'Jevtovikj, Ivana'
'Manzini, Simone'
'Hanauer, Matthias'
'Rominger, Frank'
'Schaub, Thomas'

_publ_section_title
;
 Investigations on the catalytic carboxylation of olefins with CO2 towards
 \a,\b-unsaturated carboxylic acid salts: characterization of
 intermediates and ligands as well as substrate effects.
;
_journal_issue 24
_journal_name_full 'Dalton transactions (Cambridge, England : 2003)'
_journal_page_first 11083
_journal_page_last 11094
_journal_paper_doi 10.1039/c5dt01040c
_journal_volume 44
_journal_year 2015
_chemical_formula_sum 'C31 H54 Ni O2 P2'
_chemical_formula_weight 579.39
_chemical_name_common '4c in manuscript'
_chemical_name_systematic
; 
 ? 
;
_space_group_crystal_system orthorhombic
_space_group_IT_number 62
_space_group_name_Hall '-P 2ac 2n'
_space_group_name_H-M_alt 'P n m a'
_symmetry_space_group_name_Hall '-P 2ac 2n'
_symmetry_space_group_name_H-M 'P n m a'
_atom_sites_solution_hydrogens geom
_audit_creation_method SHELXL-2014
_audit_update_record
;
2015-03-05 deposited with the CCDC.
2015-05-05 downloaded from the CCDC.
;
_cell_angle_alpha 90
_cell_angle_beta 90
_cell_angle_gamma 90
_cell_formula_units_Z 8
_cell_length_a 31.6368(16)
_cell_length_b 21.6435(12)
_cell_length_c 9.1291(4)
_cell_measurement_reflns_used 5292
_cell_measurement_temperature 200(2)
_cell_measurement_theta_max 21.34
_cell_measurement_theta_min 2.28
_cell_volume 6251.0(5)
_computing_cell_refinement 'Bruker SAINT'
_computing_data_collection 'Bruker APEX2'
_computing_data_reduction 'Bruker SAINT'
_computing_molecular_graphics 'Bruker SHELXTL'
_computing_publication_material 'Bruker SHELXTL'
_computing_structure_refinement 'SHELXL-2014 (Sheldrick, 2014)'
_computing_structure_solution 'SHELXS-97 (Sheldrick 2008)'
_diffrn_ambient_temperature 200(2)
_diffrn_measured_fraction_theta_full 0.770
_diffrn_measured_fraction_theta_max 1.000
_diffrn_measurement_device_type 'Bruker APEX-II Quazar area detector'
_diffrn_measurement_method '\f and \w scans'
_diffrn_radiation_type MoK\a
_diffrn_radiation_wavelength 0.71073
_diffrn_reflns_av_R_equivalents 0.0843
_diffrn_reflns_av_unetI/netI 0.0503
_diffrn_reflns_laue_measured_fraction_full 0.770
_diffrn_reflns_laue_measured_fraction_max 1.000
_diffrn_reflns_limit_h_max 34
_diffrn_reflns_limit_h_min -34
_diffrn_reflns_limit_k_max 23
_diffrn_reflns_limit_k_min -23
_diffrn_reflns_limit_l_max 10
_diffrn_reflns_limit_l_min -8
_diffrn_reflns_number 40500
_diffrn_reflns_point_group_measured_fraction_full 0.770
_diffrn_reflns_point_group_measured_fraction_max 1.000
_diffrn_reflns_theta_full 25.242
_diffrn_reflns_theta_max 22.984
_diffrn_reflns_theta_min 1.287
_diffrn_source 'ImuS microsource'
_exptl_absorpt_coefficient_mu 0.748
_exptl_absorpt_correction_T_max 0.9412
_exptl_absorpt_correction_T_min 0.8798
_exptl_absorpt_correction_type multi-scan
_exptl_absorpt_process_details
;
Sheldrick, G. M. (2008). <i>SADABS</i>. University of G\"ottingen, Germany.
;
_exptl_crystal_colour orange
_exptl_crystal_density_diffrn 1.231
_exptl_crystal_description polyhedron
_exptl_crystal_F_000 2512
_exptl_crystal_size_max 0.130
_exptl_crystal_size_mid 0.120
_exptl_crystal_size_min 0.100
_refine_diff_density_max 0.527
_refine_diff_density_min -0.560
_refine_diff_density_rms 0.070
_refine_ls_extinction_method none
_refine_ls_goodness_of_fit_ref 1.080
_refine_ls_hydrogen_treatment constr
_refine_ls_matrix_type full
_refine_ls_number_parameters 409
_refine_ls_number_reflns 4469
_refine_ls_number_restraints 528
_refine_ls_restrained_S_all 1.065
_refine_ls_R_factor_all 0.1209
_refine_ls_R_factor_gt 0.0765
_refine_ls_shift/su_max 0.000
_refine_ls_shift/su_mean 0.000
_refine_ls_structure_factor_coef Fsqd
_refine_ls_weighting_details 'w=1/[\s^2^(Fo^2^)+(0.0630P)^2^+20.3407P] where P=(Fo^2^+2Fc^2^)/3'
_refine_ls_weighting_scheme calc
_refine_ls_wR_factor_gt 0.1733
_refine_ls_wR_factor_ref 0.1969
_reflns_Friedel_coverage 0.000
_reflns_number_gt 2880
_reflns_number_total 4469
_reflns_threshold_expression 'I > 2\s(I)'
_cod_data_source_file c5dt01040c2.cif
_cod_data_source_block ij21
_cod_depositor_comments 'Adding full bibliography for 7034853--7034856.cif.'
_cod_database_code 7034854
_shelx_space_group_comment
; 
The symmetry employed for this shelxl refinement is uniquely defined 
by the following loop, which should always be used as a source of 
symmetry information in preference to the above space-group names. 
They are only intended as comments. 
;
_shelx_estimated_absorpt_t_min 0.909
_shelx_estimated_absorpt_t_max 0.929
_shelxl_version_number 2014-3

loop_
_space_group_symop_operation_xyz
'x, y, z'
'-x+1/2, -y, z+1/2'
'-x, y+1/2, -z'
'x+1/2, -y+1/2, -z+1/2'
'-x, -y, -z'
'x-1/2, y, -z-1/2'
'x, -y-1/2, z'
'-x-1/2, y-1/2, z-1/2'

loop_
_atom_site_label
_atom_site_type_symbol
_atom_site_fract_x
_atom_site_fract_y
_atom_site_fract_z
_atom_site_U_iso_or_equiv
_atom_site_adp_type
_atom_site_occupancy
_atom_site_site_symmetry_order
_atom_site_calc_flag
_atom_site_refinement_flags_posn
_atom_site_refinement_flags_adp
_atom_site_refinement_flags_occupancy
_atom_site_disorder_assembly
_atom_site_disorder_group
Ni1_1 Ni 0.33877(3) 0.7500 1.01220(11) 0.0573(4) Uani 1 2 d DS TU P A .
P1_1 P 0.30469(5) 0.68027(9) 0.8932(2) 0.0648(6) Uani 1 1 d D U . . .
C1_1 C 0.3869(4) 0.6804(7) 1.0629(16) 0.056(4) Uani 0.5 1 d D U P A -1
H1A_1 H 0.3885 0.6655 1.1652 0.067 Uiso 0.5 1 calc R U P A -1
H1B_1 H 0.3926 0.6484 0.9878 0.067 Uiso 0.5 1 calc R U P A -1
C2_1 C 0.4015(3) 0.7416(13) 1.0338(11) 0.050(4) Uani 0.5 1 d D U P A -1
H2_1 H 0.4205 0.7497 0.9484 0.060 Uiso 0.5 1 calc R U P A -1
C3_1 C 0.3872(4) 0.7896(7) 1.1176(14) 0.053(3) Uani 0.5 1 d D U P A -1
H3_1 H 0.3951 0.8317 1.0821 0.063 Uiso 0.5 1 calc R U P A -1
C4_1 C 0.3764(4) 0.7854(6) 1.2781(12) 0.065(3) Uani 0.5 1 d D U P A -1
H4A_1 H 0.3806 0.8268 1.3219 0.079 Uiso 0.5 1 calc R U P A -1
H4B_1 H 0.3970 0.7572 1.3250 0.079 Uiso 0.5 1 calc R U P A -1
C5_1 C 0.3323(4) 0.7635(8) 1.3178(11) 0.061(4) Uani 0.5 1 d D U P A -1
O5_1 O 0.3137(2) 0.7318(4) 1.2226(8) 0.060(3) Uani 0.5 1 d D U P A -1
O6_1 O 0.3183(3) 0.7774(5) 1.4384(9) 0.093(4) Uani 0.5 1 d D U P A -1
C10_1 C 0.2612(5) 0.7261(7) 0.7883(19) 0.054(4) Uani 0.5 1 d D U P B -1
H10A_1 H 0.2537 0.7033 0.6979 0.065 Uiso 0.5 1 calc R U P B -1
H10B_1 H 0.2355 0.7284 0.8501 0.065 Uiso 0.5 1 calc R U P B -1
C9_1 C 0.2744(5) 0.7899(8) 0.748(2) 0.060(5) Uani 0.5 1 d D U P . .
H9A_1 H 0.2492 0.8161 0.7316 0.072 Uiso 0.5 1 calc R U P B .
H9B_1 H 0.2913 0.7891 0.6571 0.072 Uiso 0.5 1 calc R U P . .
C11_1 C 0.2709(2) 0.6272(3) 1.0018(9) 0.082(2) Uani 1 1 d D U . . .
H11_1 H 0.2560 0.5987 0.9328 0.098 Uiso 1 1 calc R U . . .
C12_1 C 0.2984(2) 0.5888(4) 1.1040(9) 0.088(3) Uani 1 1 d D U . . .
H12A_1 H 0.3142 0.6166 1.1704 0.105 Uiso 1 1 calc R U . . .
H12B_1 H 0.3192 0.5651 1.0455 0.105 Uiso 1 1 calc R U . . .
C13_1 C 0.2715(3) 0.5436(4) 1.1958(12) 0.123(4) Uani 1 1 d D U . . .
H13A_1 H 0.2571 0.5137 1.1304 0.148 Uiso 1 1 calc R U . . .
H13B_1 H 0.2899 0.5201 1.2634 0.148 Uiso 1 1 calc R U . . .
C14_1 C 0.2388(3) 0.5796(4) 1.2829(12) 0.135(4) Uani 1 1 d D U . . .
H14A_1 H 0.2210 0.5506 1.3393 0.162 Uiso 1 1 calc R U . . .
H14B_1 H 0.2534 0.6072 1.3533 0.162 Uiso 1 1 calc R U . . .
C15_1 C 0.2111(2) 0.6180(4) 1.1823(12) 0.124(4) Uani 1 1 d D U . . .
H15A_1 H 0.1906 0.6419 1.2415 0.149 Uiso 1 1 calc R U . . .
H15B_1 H 0.1950 0.5903 1.1166 0.149 Uiso 1 1 calc R U . . .
C16_1 C 0.2379(2) 0.6623(3) 1.0904(11) 0.100(3) Uani 1 1 d D U . . .
H16A_1 H 0.2194 0.6858 1.0232 0.120 Uiso 1 1 calc R U . . .
H16B_1 H 0.2522 0.6922 1.1558 0.120 Uiso 1 1 calc R U . . .
C21_1 C 0.3365(2) 0.6280(4) 0.7753(10) 0.094(3) Uani 1 1 d D U . . .
H21_1 H 0.3524 0.6005 0.8438 0.112 Uiso 1 1 calc R U . . .
C22_1 C 0.3100(3) 0.5852(5) 0.6796(13) 0.135(4) Uani 1 1 d D U . . .
H22A_1 H 0.2923 0.6101 0.6124 0.163 Uiso 1 1 calc R U . . .
H22B_1 H 0.2910 0.5602 0.7422 0.163 Uiso 1 1 calc R U . . .
C23_1 C 0.3390(4) 0.5415(6) 0.5887(17) 0.193(6) Uani 1 1 d D U . . .
H23A_1 H 0.3528 0.5118 0.6559 0.232 Uiso 1 1 calc R U . . .
H23B_1 H 0.3213 0.5176 0.5195 0.232 Uiso 1 1 calc R U . . .
C24_1 C 0.3712(4) 0.5736(6) 0.5073(15) 0.197(6) Uani 1 1 d D U . . .
H24A_1 H 0.3577 0.5972 0.4271 0.236 Uiso 1 1 calc R U . . .
H24B_1 H 0.3905 0.5430 0.4624 0.236 Uiso 1 1 calc R U . . .
C25_1 C 0.3970(3) 0.6179(5) 0.6019(13) 0.149(5) Uani 1 1 d D U . . .
H25A_1 H 0.4147 0.5938 0.6709 0.179 Uiso 1 1 calc R U . . .
H25B_1 H 0.4162 0.6422 0.5383 0.179 Uiso 1 1 calc R U . . .
C26_1 C 0.3694(3) 0.6615(4) 0.6874(10) 0.113(3) Uani 1 1 d D U . . .
H26A_1 H 0.3872 0.6864 0.7542 0.135 Uiso 1 1 calc R U . . .
H26B_1 H 0.3552 0.6902 0.6187 0.135 Uiso 1 1 calc R U . . .
Ni1_2 Ni 0.45924(3) 0.2500 0.31070(13) 0.0836(6) Uani 1 2 d DS TU P C .
P1_2 P 0.42568(6) 0.32070(14) 0.4321(2) 0.0992(9) Uani 1 1 d D U . . .
C1_2 C 0.5070(5) 0.3172(9) 0.2445(18) 0.069(4) Uani 0.5 1 d D U P C -1
H1A_2 H 0.5078 0.3294 0.1400 0.083 Uiso 0.5 1 calc R U P C -1
H1B_2 H 0.5137 0.3509 0.3140 0.083 Uiso 0.5 1 calc R U P C -1
C2_2 C 0.5215(3) 0.2561(16) 0.2811(11) 0.065(4) Uani 0.5 1 d D U P C -1
H2_2 H 0.5414 0.2494 0.3646 0.077 Uiso 0.5 1 calc R U P C -1
C3_2 C 0.5050(5) 0.2068(9) 0.2053(16) 0.069(4) Uani 0.5 1 d D U P C -1
H3_2 H 0.5125 0.1654 0.2462 0.082 Uiso 0.5 1 calc R U P C -1
C4_2 C 0.4924(3) 0.2063(7) 0.0480(12) 0.071(4) Uani 0.5 1 d D U P C -1
H4A_2 H 0.4939 0.1631 0.0129 0.086 Uiso 0.5 1 calc R U P C -1
H4B_2 H 0.5138 0.2302 -0.0073 0.086 Uiso 0.5 1 calc R U P C -1
C5_2 C 0.4493(3) 0.2314(8) 0.0082(13) 0.075(5) Uani 0.5 1 d D U P C -1
O5_2 O 0.4319(2) 0.2664(6) 0.1023(8) 0.075(4) Uani 0.5 1 d D U P C -1
O6_2 O 0.4337(3) 0.2168(6) -0.1099(10) 0.113(5) Uani 0.5 1 d D U P C -1
C10_2 C 0.3819(4) 0.2695(8) 0.5318(15) 0.086(4) Uani 0.5 1 d D U P D -1
H10A_2 H 0.3719 0.2924 0.6190 0.103 Uiso 0.5 1 calc R U P D -1
H10B_2 H 0.3576 0.2651 0.4645 0.103 Uiso 0.5 1 calc R U P D -1
C9_2 C 0.3952(4) 0.2061(8) 0.5799(15) 0.073(4) Uani 0.5 1 d D U P . .
H9A_2 H 0.3704 0.1792 0.5966 0.087 Uiso 0.5 1 calc R U P D .
H9B_2 H 0.4122 0.2079 0.6709 0.087 Uiso 0.5 1 calc R U P . .
C11_2 C 0.39178(19) 0.3743(4) 0.3280(8) 0.089(2) Uani 1 1 d D U . . .
H11_2 H 0.3763 0.4007 0.4001 0.107 Uiso 1 1 calc R U . . .
C12_2 C 0.4183(2) 0.4168(4) 0.2311(8) 0.082(2) Uani 1 1 d D U . . .
H12A_2 H 0.4362 0.3914 0.1657 0.098 Uiso 1 1 calc R U . . .
H12B_2 H 0.4373 0.4418 0.2939 0.098 Uiso 1 1 calc R U . . .
C13_2 C 0.3909(2) 0.4605(4) 0.1374(9) 0.093(3) Uani 1 1 d D U . . .
H13A_2 H 0.3759 0.4900 0.2020 0.112 Uiso 1 1 calc R U . . .
H13B_2 H 0.4092 0.4845 0.0705 0.112 Uiso 1 1 calc R U . . .
C14_2 C 0.3590(2) 0.4243(4) 0.0489(10) 0.092(3) Uani 1 1 d D U . . .
H14A_2 H 0.3410 0.4533 -0.0068 0.111 Uiso 1 1 calc R U . . .
H14B_2 H 0.3741 0.3978 -0.0224 0.111 Uiso 1 1 calc R U . . .
C15_2 C 0.3315(2) 0.3844(4) 0.1454(10) 0.098(3) Uani 1 1 d D U . . .
H15A_2 H 0.3118 0.3600 0.0840 0.118 Uiso 1 1 calc R U . . .
H15B_2 H 0.3145 0.4108 0.2114 0.118 Uiso 1 1 calc R U . . .
C16_2 C 0.3591(2) 0.3406(4) 0.2364(10) 0.102(3) Uani 1 1 d D U . . .
H16A_2 H 0.3407 0.3160 0.3020 0.122 Uiso 1 1 calc R U . . .
H16B_2 H 0.3738 0.3116 0.1697 0.122 Uiso 1 1 calc R U . . .
C21_2 C 0.4575(2) 0.3731(5) 0.5517(9) 0.129(3) Uani 1 1 d D U . . .
H21_2 H 0.4732 0.4001 0.4814 0.154 Uiso 1 1 calc R U . . .
C22_2 C 0.4313(3) 0.4185(6) 0.6445(11) 0.149(4) Uani 1 1 d D U . . .
H22A_2 H 0.4128 0.3950 0.7122 0.179 Uiso 1 1 calc R U . . .
H22B_2 H 0.4130 0.4434 0.5794 0.179 Uiso 1 1 calc R U . . .
C23_2 C 0.4604(4) 0.4619(7) 0.7338(16) 0.214(6) Uani 1 1 d D U . . .
H23A_2 H 0.4741 0.4912 0.6652 0.257 Uiso 1 1 calc R U . . .
H23B_2 H 0.4426 0.4864 0.8013 0.257 Uiso 1 1 calc R U . . .
C24_2 C 0.4929(4) 0.4321(8) 0.8184(14) 0.221(7) Uani 1 1 d D U . . .
H24A_2 H 0.4799 0.4094 0.9010 0.265 Uiso 1 1 calc R U . . .
H24B_2 H 0.5122 0.4637 0.8596 0.265 Uiso 1 1 calc R U . . .
C25_2 C 0.5184(3) 0.3870(7) 0.7242(12) 0.198(6) Uani 1 1 d D U . . .
H25A_2 H 0.5361 0.4108 0.6550 0.237 Uiso 1 1 calc R U . . .
H25B_2 H 0.5375 0.3629 0.7883 0.237 Uiso 1 1 calc R U . . .
C26_2 C 0.4909(3) 0.3430(6) 0.6388(11) 0.183(5) Uani 1 1 d D U . . .
H26A_2 H 0.5091 0.3187 0.5721 0.219 Uiso 1 1 calc R U . . .
H26B_2 H 0.4775 0.3138 0.7081 0.219 Uiso 1 1 calc R U . . .

loop_
_atom_site_aniso_label
_atom_site_aniso_U_11
_atom_site_aniso_U_22
_atom_site_aniso_U_33
_atom_site_aniso_U_23
_atom_site_aniso_U_13
_atom_site_aniso_U_12
Ni1_1 0.0249(6) 0.1134(11) 0.0336(6) 0.000 -0.0001(5) 0.000
P1_1 0.0449(10) 0.0692(12) 0.0802(13) 0.0226(11) -0.0068(9) -0.0160(9)
C1_1 0.037(6) 0.083(9) 0.047(8) -0.001(6) -0.010(5) 0.002(5)
C2_1 0.028(4) 0.082(10) 0.040(5) -0.007(6) -0.004(3) 0.000(5)
C3_1 0.038(6) 0.081(8) 0.039(6) -0.004(5) -0.013(4) 0.004(5)
C4_1 0.065(6) 0.088(9) 0.043(5) -0.010(5) -0.005(4) 0.010(6)
C5_1 0.064(5) 0.084(12) 0.036(4) 0.004(5) -0.003(4) 0.016(6)
O5_1 0.048(4) 0.092(9) 0.039(4) 0.007(4) 0.007(3) 0.010(4)
O6_1 0.104(7) 0.135(11) 0.040(4) -0.011(5) 0.015(4) 0.008(6)
C10_1 0.043(8) 0.048(8) 0.072(10) -0.004(5) -0.015(7) -0.007(5)
C9_1 0.050(11) 0.053(8) 0.077(11) 0.012(7) -0.028(9) -0.011(7)
C11_1 0.043(4) 0.065(4) 0.137(6) 0.042(4) 0.011(4) -0.004(3)
C12_1 0.055(4) 0.074(5) 0.135(6) 0.046(5) 0.030(4) 0.015(4)
C13_1 0.087(6) 0.092(6) 0.191(9) 0.076(6) 0.056(6) 0.018(5)
C14_1 0.093(6) 0.112(7) 0.201(9) 0.073(6) 0.075(6) 0.015(5)
C15_1 0.066(5) 0.092(6) 0.213(10) 0.055(6) 0.060(6) 0.004(4)
C16_1 0.044(4) 0.076(5) 0.180(8) 0.050(5) 0.032(5) 0.006(4)
C21_1 0.079(5) 0.080(5) 0.122(6) -0.014(4) 0.021(4) -0.022(4)
C22_1 0.117(7) 0.109(7) 0.181(9) -0.057(7) 0.020(6) -0.051(6)
C23_1 0.161(10) 0.153(9) 0.265(14) -0.118(10) 0.073(9) -0.062(7)
C24_1 0.175(10) 0.192(11) 0.224(12) -0.135(10) 0.059(9) -0.077(9)
C25_1 0.133(7) 0.140(8) 0.174(10) -0.084(8) 0.064(7) -0.051(6)
C26_1 0.109(6) 0.118(7) 0.111(6) -0.047(5) 0.023(5) -0.049(5)
Ni1_2 0.0247(6) 0.1916(17) 0.0346(7) 0.000 0.0021(5) 0.000
P1_2 0.0423(11) 0.199(3) 0.0563(12) 0.0275(15) 0.0121(10) 0.0416(14)
C1_2 0.033(7) 0.138(10) 0.036(8) -0.003(7) 0.010(6) 0.006(6)
C2_2 0.027(4) 0.130(10) 0.037(5) -0.006(8) 0.001(4) 0.000(6)
C3_2 0.032(6) 0.138(10) 0.037(6) -0.005(6) 0.013(5) -0.012(6)
C4_2 0.038(5) 0.134(10) 0.042(5) -0.009(6) 0.006(4) -0.012(6)
C5_2 0.038(5) 0.141(14) 0.046(5) -0.010(6) 0.001(4) -0.008(6)
O5_2 0.042(4) 0.140(12) 0.042(4) -0.006(5) -0.001(3) -0.002(5)
O6_2 0.084(6) 0.204(14) 0.052(5) -0.032(6) -0.014(5) -0.011(7)
C10_2 0.043(7) 0.174(11) 0.041(8) 0.014(7) 0.004(6) 0.031(6)
C9_2 0.024(7) 0.156(10) 0.039(8) 0.004(7) -0.009(6) -0.005(7)
C11_2 0.035(3) 0.149(6) 0.084(5) 0.026(4) 0.003(3) 0.012(4)
C12_2 0.050(4) 0.119(6) 0.076(5) -0.002(4) 0.000(3) 0.002(4)
C13_2 0.076(5) 0.098(6) 0.105(6) 0.010(5) -0.012(4) 0.000(4)
C14_2 0.081(5) 0.084(6) 0.112(6) 0.025(5) -0.030(4) 0.002(4)
C15_2 0.055(4) 0.108(6) 0.132(7) 0.038(5) -0.028(4) 0.003(4)
C16_2 0.043(4) 0.129(6) 0.134(7) 0.055(5) -0.016(4) 0.001(4)
C21_2 0.068(5) 0.239(9) 0.079(5) -0.031(6) -0.014(4) 0.059(5)
C22_2 0.091(6) 0.248(11) 0.109(7) -0.042(7) 0.005(5) 0.071(7)
C23_2 0.133(9) 0.333(13) 0.176(12) -0.115(11) -0.032(8) 0.075(9)
C24_2 0.126(9) 0.381(17) 0.156(10) -0.116(11) -0.016(7) 0.097(10)
C25_2 0.113(7) 0.373(15) 0.107(8) -0.097(9) -0.028(6) 0.099(9)
C26_2 0.107(7) 0.336(13) 0.105(7) -0.074(8) -0.035(6) 0.120(8)

loop_
_atom_type_symbol
_atom_type_description
_atom_type_scat_dispersion_real
_atom_type_scat_dispersion_imag
_atom_type_scat_source
C C 0.0033 0.0016 'International Tables Vol C Tables 4.2.6.8 and 6.1.1.4'
H H 0.0000 0.0000 'International Tables Vol C Tables 4.2.6.8 and 6.1.1.4'
O O 0.0106 0.0060 'International Tables Vol C Tables 4.2.6.8 and 6.1.1.4'
P P 0.1023 0.0942 'International Tables Vol C Tables 4.2.6.8 and 6.1.1.4'
Ni Ni 0.3393 1.1124 'International Tables Vol C Tables 4.2.6.8 and 6.1.1.4'

loop_
_geom_angle_atom_site_label_1
_geom_angle_atom_site_label_2
_geom_angle_atom_site_label_3
_geom_angle
_geom_angle_site_symmetry_1
_geom_angle_site_symmetry_3
C3_1 Ni1_1 C2_1 39.9(6) . .
C3_1 Ni1_1 O5_1 86.0(4) . .
C2_1 Ni1_1 O5_1 105.4(4) . .
C3_1 Ni1_1 P1_1 109.0(4) . 7_575
C2_1 Ni1_1 P1_1 127.6(7) . 7_575
O5_1 Ni1_1 P1_1 113.7(2) . 7_575
C3_1 Ni1_1 P1_1 158.0(4) . .
C2_1 Ni1_1 P1_1 118.9(7) . .
O5_1 Ni1_1 P1_1 98.0(2) . .
P1_1 Ni1_1 P1_1 89.20(11) 7_575 .
C3_1 Ni1_1 C1_1 70.2(6) . .
C2_1 Ni1_1 C1_1 39.5(8) . .
O5_1 Ni1_1 C1_1 86.6(4) . .
P1_1 Ni1_1 C1_1 159.7(4) 7_575 .
P1_1 Ni1_1 C1_1 88.4(4) . .
C9_1 P1_1 C11_1 108.4(7) 7_575 .
C9_1 P1_1 C21_1 94.8(6) 7_575 .
C11_1 P1_1 C21_1 104.1(4) . .
C9_1 P1_1 C10_1 19.5(7) 7_575 .
C11_1 P1_1 C10_1 99.8(6) . .
C21_1 P1_1 C10_1 114.1(6) . .
C9_1 P1_1 Ni1_1 113.3(6) 7_575 .
C11_1 P1_1 Ni1_1 117.0(3) . .
C21_1 P1_1 Ni1_1 116.7(3) . .
C10_1 P1_1 Ni1_1 104.2(4) . .
C2_1 C1_1 Ni1_1 63.2(6) . .
C2_1 C1_1 H1A_1 117.4 . .
Ni1_1 C1_1 H1A_1 117.4 . .
C2_1 C1_1 H1B_1 117.4 . .
Ni1_1 C1_1 H1B_1 117.4 . .
H1A_1 C1_1 H1B_1 114.5 . .
C3_1 C2_1 C1_1 119.5(12) . .
C3_1 C2_1 Ni1_1 69.9(7) . .
C1_1 C2_1 Ni1_1 77.3(8) . .
C3_1 C2_1 H2_1 120.2 . .
C1_1 C2_1 H2_1 120.2 . .
Ni1_1 C2_1 H2_1 120.2 . .
C2_1 C3_1 C4_1 125.0(14) . .
C2_1 C3_1 Ni1_1 70.1(7) . .
C4_1 C3_1 Ni1_1 105.7(8) . .
C2_1 C3_1 H3_1 115.3 . .
C4_1 C3_1 H3_1 115.3 . .
Ni1_1 C3_1 H3_1 115.3 . .
C3_1 C4_1 C5_1 117.2(10) . .
C3_1 C4_1 H4A_1 108.0 . .
C5_1 C4_1 H4A_1 108.0 . .
C3_1 C4_1 H4B_1 108.0 . .
C5_1 C4_1 H4B_1 108.0 . .
H4A_1 C4_1 H4B_1 107.2 . .
O6_1 C5_1 O5_1 126.1(12) . .
O6_1 C5_1 C4_1 118.0(12) . .
O5_1 C5_1 C4_1 115.9(9) . .
C5_1 O5_1 Ni1_1 110.6(7) . .
C9_1 C10_1 P1_1 113.3(13) . .
C9_1 C10_1 H10A_1 108.9 . .
P1_1 C10_1 H10A_1 108.9 . .
C9_1 C10_1 H10B_1 108.9 . .
P1_1 C10_1 H10B_1 108.9 . .
H10A_1 C10_1 H10B_1 107.7 . .
C10_1 C9_1 P1_1 108.0(13) . 7_575
C10_1 C9_1 H9A_1 110.1 . .
P1_1 C9_1 H9A_1 110.1 7_575 .
C10_1 C9_1 H9B_1 110.1 . .
P1_1 C9_1 H9B_1 110.1 7_575 .
H9A_1 C9_1 H9B_1 108.4 . .
C12_1 C11_1 C16_1 109.7(7) . .
C12_1 C11_1 P1_1 109.7(4) . .
C16_1 C11_1 P1_1 111.7(5) . .
C12_1 C11_1 H11_1 108.5 . .
C16_1 C11_1 H11_1 108.5 . .
P1_1 C11_1 H11_1 108.5 . .
C11_1 C12_1 C13_1 111.4(6) . .
C11_1 C12_1 H12A_1 109.3 . .
C13_1 C12_1 H12A_1 109.3 . .
C11_1 C12_1 H12B_1 109.3 . .
C13_1 C12_1 H12B_1 109.3 . .
H12A_1 C12_1 H12B_1 108.0 . .
C14_1 C13_1 C12_1 109.4(7) . .
C14_1 C13_1 H13A_1 109.8 . .
C12_1 C13_1 H13A_1 109.8 . .
C14_1 C13_1 H13B_1 109.8 . .
C12_1 C13_1 H13B_1 109.8 . .
H13A_1 C13_1 H13B_1 108.2 . .
C15_1 C14_1 C13_1 110.9(8) . .
C15_1 C14_1 H14A_1 109.5 . .
C13_1 C14_1 H14A_1 109.5 . .
C15_1 C14_1 H14B_1 109.5 . .
C13_1 C14_1 H14B_1 109.5 . .
H14A_1 C14_1 H14B_1 108.0 . .
C14_1 C15_1 C16_1 110.7(7) . .
C14_1 C15_1 H15A_1 109.5 . .
C16_1 C15_1 H15A_1 109.5 . .
C14_1 C15_1 H15B_1 109.5 . .
C16_1 C15_1 H15B_1 109.5 . .
H15A_1 C15_1 H15B_1 108.1 . .
C11_1 C16_1 C15_1 111.0(6) . .
C11_1 C16_1 H16A_1 109.4 . .
C15_1 C16_1 H16A_1 109.4 . .
C11_1 C16_1 H16B_1 109.4 . .
C15_1 C16_1 H16B_1 109.4 . .
H16A_1 C16_1 H16B_1 108.0 . .
C26_1 C21_1 C22_1 111.6(7) . .
C26_1 C21_1 P1_1 113.0(6) . .
C22_1 C21_1 P1_1 113.9(6) . .
C26_1 C21_1 H21_1 105.9 . .
C22_1 C21_1 H21_1 105.9 . .
P1_1 C21_1 H21_1 105.9 . .
C21_1 C22_1 C23_1 110.5(8) . .
C21_1 C22_1 H22A_1 109.5 . .
C23_1 C22_1 H22A_1 109.5 . .
C21_1 C22_1 H22B_1 109.5 . .
C23_1 C22_1 H22B_1 109.5 . .
H22A_1 C22_1 H22B_1 108.1 . .
C24_1 C23_1 C22_1 113.5(10) . .
C24_1 C23_1 H23A_1 108.9 . .
C22_1 C23_1 H23A_1 108.9 . .
C24_1 C23_1 H23B_1 108.9 . .
C22_1 C23_1 H23B_1 108.9 . .
H23A_1 C23_1 H23B_1 107.7 . .
C23_1 C24_1 C25_1 113.0(10) . .
C23_1 C24_1 H24A_1 109.0 . .
C25_1 C24_1 H24A_1 109.0 . .
C23_1 C24_1 H24B_1 109.0 . .
C25_1 C24_1 H24B_1 109.0 . .
H24A_1 C24_1 H24B_1 107.8 . .
C26_1 C25_1 C24_1 112.0(9) . .
C26_1 C25_1 H25A_1 109.2 . .
C24_1 C25_1 H25A_1 109.2 . .
C26_1 C25_1 H25B_1 109.2 . .
C24_1 C25_1 H25B_1 109.2 . .
H25A_1 C25_1 H25B_1 107.9 . .
C21_1 C26_1 C25_1 112.2(8) . .
C21_1 C26_1 H26A_1 109.2 . .
C25_1 C26_1 H26A_1 109.2 . .
C21_1 C26_1 H26B_1 109.2 . .
C25_1 C26_1 H26B_1 109.2 . .
H26A_1 C26_1 H26B_1 107.9 . .
C3_2 Ni1_2 C2_2 40.5(7) . .
C3_2 Ni1_2 O5_2 86.6(5) . .
C2_2 Ni1_2 O5_2 105.7(4) . .
C3_2 Ni1_2 P1_2 105.9(6) . 7_565
C2_2 Ni1_2 P1_2 126.9(9) . 7_565
O5_2 Ni1_2 P1_2 112.2(3) . 7_565
C3_2 Ni1_2 P1_2 160.6(6) . .
C2_2 Ni1_2 P1_2 120.5(9) . .
O5_2 Ni1_2 P1_2 98.1(3) . .
P1_2 Ni1_2 P1_2 89.83(15) 7_565 .
C3_2 Ni1_2 C1_2 70.9(6) . .
C2_2 Ni1_2 C1_2 40.0(8) . .
O5_2 Ni1_2 C1_2 85.6(5) . .
P1_2 Ni1_2 C1_2 162.0(5) 7_565 .
P1_2 Ni1_2 C1_2 90.6(5) . .
C9_2 P1_2 C11_2 106.5(6) 7_565 .
C9_2 P1_2 C21_2 92.7(5) 7_565 .
C11_2 P1_2 C21_2 103.5(4) . .
C9_2 P1_2 C10_2 23.8(6) 7_565 .
C11_2 P1_2 C10_2 100.4(5) . .
C21_2 P1_2 C10_2 116.4(5) . .
C9_2 P1_2 Ni1_2 115.4(6) 7_565 .
C11_2 P1_2 Ni1_2 117.7(3) . .
C21_2 P1_2 Ni1_2 117.6(3) . .
C10_2 P1_2 Ni1_2 100.4(5) . .
C2_2 C1_2 Ni1_2 62.8(7) . .
C2_2 C1_2 H1A_2 117.5 . .
Ni1_2 C1_2 H1A_2 117.5 . .
C2_2 C1_2 H1B_2 117.5 . .
Ni1_2 C1_2 H1B_2 117.5 . .
H1A_2 C1_2 H1B_2 114.6 . .
C3_2 C2_2 C1_2 118.4(12) . .
C3_2 C2_2 Ni1_2 69.0(8) . .
C1_2 C2_2 Ni1_2 77.2(9) . .
C3_2 C2_2 H2_2 120.7 . .
C1_2 C2_2 H2_2 120.7 . .
Ni1_2 C2_2 H2_2 120.7 . .
C2_2 C3_2 C4_2 126.3(15) . .
C2_2 C3_2 Ni1_2 70.5(7) . .
C4_2 C3_2 Ni1_2 106.1(9) . .
C2_2 C3_2 H3_2 114.7 . .
C4_2 C3_2 H3_2 114.7 . .
Ni1_2 C3_2 H3_2 114.7 . .
C3_2 C4_2 C5_2 118.0(10) . .
C3_2 C4_2 H4A_2 107.8 . .
C5_2 C4_2 H4A_2 107.8 . .
C3_2 C4_2 H4B_2 107.8 . .
C5_2 C4_2 H4B_2 107.8 . .
H4A_2 C4_2 H4B_2 107.1 . .
O6_2 C5_2 O5_2 125.1(12) . .
O6_2 C5_2 C4_2 118.7(12) . .
O5_2 C5_2 C4_2 116.3(10) . .
C5_2 O5_2 Ni1_2 109.3(8) . .
C9_2 C10_2 P1_2 116.6(11) . .
C9_2 C10_2 H10A_2 108.1 . .
P1_2 C10_2 H10A_2 108.1 . .
C9_2 C10_2 H10B_2 108.1 . .
P1_2 C10_2 H10B_2 108.1 . .
H10A_2 C10_2 H10B_2 107.3 . .
C10_2 C9_2 P1_2 103.3(10) . 7_565
C10_2 C9_2 H9A_2 111.1 . .
P1_2 C9_2 H9A_2 111.1 7_565 .
C10_2 C9_2 H9B_2 111.1 . .
P1_2 C9_2 H9B_2 111.1 7_565 .
H9A_2 C9_2 H9B_2 109.1 . .
C16_2 C11_2 C12_2 110.2(6) . .
C16_2 C11_2 P1_2 112.3(6) . .
C12_2 C11_2 P1_2 110.9(4) . .
C16_2 C11_2 H11_2 107.7 . .
C12_2 C11_2 H11_2 107.7 . .
P1_2 C11_2 H11_2 107.7 . .
C11_2 C12_2 C13_2 112.4(6) . .
C11_2 C12_2 H12A_2 109.1 . .
C13_2 C12_2 H12A_2 109.1 . .
C11_2 C12_2 H12B_2 109.1 . .
C13_2 C12_2 H12B_2 109.1 . .
H12A_2 C12_2 H12B_2 107.9 . .
C14_2 C13_2 C12_2 110.8(7) . .
C14_2 C13_2 H13A_2 109.5 . .
C12_2 C13_2 H13A_2 109.5 . .
C14_2 C13_2 H13B_2 109.5 . .
C12_2 C13_2 H13B_2 109.5 . .
H13A_2 C13_2 H13B_2 108.1 . .
C15_2 C14_2 C13_2 111.7(7) . .
C15_2 C14_2 H14A_2 109.3 . .
C13_2 C14_2 H14A_2 109.3 . .
C15_2 C14_2 H14B_2 109.3 . .
C13_2 C14_2 H14B_2 109.3 . .
H14A_2 C14_2 H14B_2 107.9 . .
C14_2 C15_2 C16_2 109.9(6) . .
C14_2 C15_2 H15A_2 109.7 . .
C16_2 C15_2 H15A_2 109.7 . .
C14_2 C15_2 H15B_2 109.7 . .
C16_2 C15_2 H15B_2 109.7 . .
H15A_2 C15_2 H15B_2 108.2 . .
C11_2 C16_2 C15_2 113.0(7) . .
C11_2 C16_2 H16A_2 109.0 . .
C15_2 C16_2 H16A_2 109.0 . .
C11_2 C16_2 H16B_2 109.0 . .
C15_2 C16_2 H16B_2 109.0 . .
H16A_2 C16_2 H16B_2 107.8 . .
C26_2 C21_2 C22_2 111.8(7) . .
C26_2 C21_2 P1_2 115.7(8) . .
C22_2 C21_2 P1_2 114.7(6) . .
C26_2 C21_2 H21_2 104.3 . .
C22_2 C21_2 H21_2 104.3 . .
P1_2 C21_2 H21_2 104.3 . .
C21_2 C22_2 C23_2 110.9(8) . .
C21_2 C22_2 H22A_2 109.5 . .
C23_2 C22_2 H22A_2 109.5 . .
C21_2 C22_2 H22B_2 109.5 . .
C23_2 C22_2 H22B_2 109.5 . .
H22A_2 C22_2 H22B_2 108.1 . .
C24_2 C23_2 C22_2 115.8(13) . .
C24_2 C23_2 H23A_2 108.3 . .
C22_2 C23_2 H23A_2 108.3 . .
C24_2 C23_2 H23B_2 108.3 . .
C22_2 C23_2 H23B_2 108.3 . .
H23A_2 C23_2 H23B_2 107.4 . .
C23_2 C24_2 C25_2 111.2(10) . .
C23_2 C24_2 H24A_2 109.4 . .
C25_2 C24_2 H24A_2 109.4 . .
C23_2 C24_2 H24B_2 109.4 . .
C25_2 C24_2 H24B_2 109.4 . .
H24A_2 C24_2 H24B_2 108.0 . .
C26_2 C25_2 C24_2 113.0(9) . .
C26_2 C25_2 H25A_2 109.0 . .
C24_2 C25_2 H25A_2 109.0 . .
C26_2 C25_2 H25B_2 109.0 . .
C24_2 C25_2 H25B_2 109.0 . .
H25A_2 C25_2 H25B_2 107.8 . .
C21_2 C26_2 C25_2 114.4(11) . .
C21_2 C26_2 H26A_2 108.7 . .
C25_2 C26_2 H26A_2 108.7 . .
C21_2 C26_2 H26B_2 108.7 . .
C25_2 C26_2 H26B_2 108.7 . .
H26A_2 C26_2 H26B_2 107.6 . .

loop_
_geom_bond_atom_site_label_1
_geom_bond_atom_site_label_2
_geom_bond_distance
_geom_bond_site_symmetry_2
Ni1_1 C3_1 2.001(12) .
Ni1_1 C2_1 2.003(8) .
Ni1_1 O5_1 2.115(7) .
Ni1_1 P1_1 2.149(2) 7_575
Ni1_1 P1_1 2.149(2) .
Ni1_1 C1_1 2.191(13) .
P1_1 C9_1 1.757(16) 7_575
P1_1 C11_1 1.855(6) .
P1_1 C21_1 1.857(8) .
P1_1 C10_1 1.949(13) .
C1_1 C2_1 1.43(3) .
C1_1 H1A_1 0.9900 .
C1_1 H1B_1 0.9900 .
C2_1 C3_1 1.37(2) .
C2_1 H2_1 1.0000 .
C3_1 C4_1 1.506(15) .
C3_1 H3_1 1.0000 .
C4_1 C5_1 1.520(15) .
C4_1 H4A_1 0.9900 .
C4_1 H4B_1 0.9900 .
C5_1 O6_1 1.224(12) .
C5_1 O5_1 1.254(14) .
C10_1 C9_1 1.487(15) .
C10_1 H10A_1 0.9900 .
C10_1 H10B_1 0.9900 .
C9_1 P1_1 1.757(16) 7_575
C9_1 H9A_1 0.9900 .
C9_1 H9B_1 0.9900 .
C11_1 C12_1 1.522(9) .
C11_1 C16_1 1.524(9) .
C11_1 H11_1 1.0000 .
C12_1 C13_1 1.544(9) .
C12_1 H12A_1 0.9900 .
C12_1 H12B_1 0.9900 .
C13_1 C14_1 1.520(11) .
C13_1 H13A_1 0.9900 .
C13_1 H13B_1 0.9900 .
C14_1 C15_1 1.517(11) .
C14_1 H14A_1 0.9900 .
C14_1 H14B_1 0.9900 .
C15_1 C16_1 1.532(9) .
C15_1 H15A_1 0.9900 .
C15_1 H15B_1 0.9900 .
C16_1 H16A_1 0.9900 .
C16_1 H16B_1 0.9900 .
C21_1 C26_1 1.501(10) .
C21_1 C22_1 1.525(10) .
C21_1 H21_1 1.0000 .
C22_1 C23_1 1.557(12) .
C22_1 H22A_1 0.9900 .
C22_1 H22B_1 0.9900 .
C23_1 C24_1 1.440(13) .
C23_1 H23A_1 0.9900 .
C23_1 H23B_1 0.9900 .
C24_1 C25_1 1.527(12) .
C24_1 H24A_1 0.9900 .
C24_1 H24B_1 0.9900 .
C25_1 C26_1 1.505(11) .
C25_1 H25A_1 0.9900 .
C25_1 H25B_1 0.9900 .
C26_1 H26A_1 0.9900 .
C26_1 H26B_1 0.9900 .
Ni1_2 C3_2 1.973(14) .
Ni1_2 C2_2 1.992(8) .
Ni1_2 O5_2 2.120(7) .
Ni1_2 P1_2 2.167(3) 7_565
Ni1_2 P1_2 2.167(3) .
Ni1_2 C1_2 2.183(15) .
P1_2 C9_2 1.756(15) 7_565
P1_2 C11_2 1.843(7) .
P1_2 C21_2 1.868(9) .
P1_2 C10_2 1.993(13) .
C1_2 C2_2 1.44(3) .
C1_2 H1A_2 0.9900 .
C1_2 H1B_2 0.9900 .
C2_2 C3_2 1.37(2) .
C2_2 H2_2 1.0000 .
C3_2 C4_2 1.490(17) .
C3_2 H3_2 1.0000 .
C4_2 C5_2 1.513(15) .
C4_2 H4A_2 0.9900 .
C4_2 H4B_2 0.9900 .
C5_2 O6_2 1.227(12) .
C5_2 O5_2 1.270(14) .
C10_2 C9_2 1.502(16) .
C10_2 H10A_2 0.9900 .
C10_2 H10B_2 0.9900 .
C9_2 P1_2 1.756(15) 7_565
C9_2 H9A_2 0.9900 .
C9_2 H9B_2 0.9900 .
C11_2 C16_2 1.515(10) .
C11_2 C12_2 1.528(9) .
C11_2 H11_2 1.0000 .
C12_2 C13_2 1.543(9) .
C12_2 H12A_2 0.9900 .
C12_2 H12B_2 0.9900 .
C13_2 C14_2 1.511(9) .
C13_2 H13A_2 0.9900 .
C13_2 H13B_2 0.9900 .
C14_2 C15_2 1.510(10) .
C14_2 H14A_2 0.9900 .
C14_2 H14B_2 0.9900 .
C15_2 C16_2 1.533(9) .
C15_2 H15A_2 0.9900 .
C15_2 H15B_2 0.9900 .
C16_2 H16A_2 0.9900 .
C16_2 H16B_2 0.9900 .
C21_2 C26_2 1.475(11) .
C21_2 C22_2 1.540(11) .
C21_2 H21_2 1.0000 .
C22_2 C23_2 1.549(13) .
C22_2 H22A_2 0.9900 .
C22_2 H22B_2 0.9900 .
C23_2 C24_2 1.440(14) .
C23_2 H23A_2 0.9900 .
C23_2 H23B_2 0.9900 .
C24_2 C25_2 1.529(12) .
C24_2 H24A_2 0.9900 .
C24_2 H24B_2 0.9900 .
C25_2 C26_2 1.506(13) .
C25_2 H25A_2 0.9900 .
C25_2 H25B_2 0.9900 .
C26_2 H26A_2 0.9900 .
C26_2 H26B_2 0.9900 .

loop_
_geom_torsion_atom_site_label_1
_geom_torsion_atom_site_label_2
_geom_torsion_atom_site_label_3
_geom_torsion_atom_site_label_4
_geom_torsion
_geom_torsion_site_symmetry_1
_geom_torsion_site_symmetry_4
Ni1_1 C1_1 C2_1 C3_1 57.9(9) . .
C1_1 C2_1 C3_1 C4_1 33.9(15) . .
Ni1_1 C2_1 C3_1 C4_1 95.6(12) . .
C1_1 C2_1 C3_1 Ni1_1 -61.7(9) . .
C2_1 C3_1 C4_1 C5_1 -85.2(17) . .
Ni1_1 C3_1 C4_1 C5_1 -8.8(16) . .
C3_1 C4_1 C5_1 O6_1 -157.7(14) . .
C3_1 C4_1 C5_1 O5_1 23(2) . .
O6_1 C5_1 O5_1 Ni1_1 157.5(13) . .
C4_1 C5_1 O5_1 Ni1_1 -23.4(15) . .
P1_1 C10_1 C9_1 P1_1 -37.8(18) . 7_575
C9_1 P1_1 C11_1 C12_1 166.2(7) 7_575 .
C21_1 P1_1 C11_1 C12_1 66.2(7) . .
C10_1 P1_1 C11_1 C12_1 -175.8(7) . .
Ni1_1 P1_1 C11_1 C12_1 -64.2(6) . .
C9_1 P1_1 C11_1 C16_1 -71.9(8) 7_575 .
C21_1 P1_1 C11_1 C16_1 -171.9(6) . .
C10_1 P1_1 C11_1 C16_1 -53.9(8) . .
Ni1_1 P1_1 C11_1 C16_1 57.7(6) . .
C16_1 C11_1 C12_1 C13_1 57.3(9) . .
P1_1 C11_1 C12_1 C13_1 -179.6(6) . .
C11_1 C12_1 C13_1 C14_1 -57.7(11) . .
C12_1 C13_1 C14_1 C15_1 57.3(11) . .
C13_1 C14_1 C15_1 C16_1 -57.6(11) . .
C12_1 C11_1 C16_1 C15_1 -56.7(9) . .
P1_1 C11_1 C16_1 C15_1 -178.6(6) . .
C14_1 C15_1 C16_1 C11_1 57.1(11) . .
C9_1 P1_1 C21_1 C26_1 75.2(10) 7_575 .
C11_1 P1_1 C21_1 C26_1 -174.5(7) . .
C10_1 P1_1 C21_1 C26_1 77.7(9) . .
Ni1_1 P1_1 C21_1 C26_1 -44.0(8) . .
C9_1 P1_1 C21_1 C22_1 -53.5(10) 7_575 .
C11_1 P1_1 C21_1 C22_1 56.8(8) . .
C10_1 P1_1 C21_1 C22_1 -51.0(9) . .
Ni1_1 P1_1 C21_1 C22_1 -172.7(6) . .
C26_1 C21_1 C22_1 C23_1 52.6(12) . .
P1_1 C21_1 C22_1 C23_1 -178.0(9) . .
C21_1 C22_1 C23_1 C24_1 -52.2(16) . .
C22_1 C23_1 C24_1 C25_1 51.8(18) . .
C23_1 C24_1 C25_1 C26_1 -52.2(17) . .
C22_1 C21_1 C26_1 C25_1 -54.7(12) . .
P1_1 C21_1 C26_1 C25_1 175.4(7) . .
C24_1 C25_1 C26_1 C21_1 53.3(14) . .
Ni1_2 C1_2 C2_2 C3_2 57.2(9) . .
C1_2 C2_2 C3_2 C4_2 34.5(15) . .
Ni1_2 C2_2 C3_2 C4_2 96.0(13) . .
C1_2 C2_2 C3_2 Ni1_2 -61.4(9) . .
C2_2 C3_2 C4_2 C5_2 -82.4(19) . .
Ni1_2 C3_2 C4_2 C5_2 -5.2(18) . .
C3_2 C4_2 C5_2 O6_2 -160.5(15) . .
C3_2 C4_2 C5_2 O5_2 19(2) . .
O6_2 C5_2 O5_2 Ni1_2 158.6(14) . .
C4_2 C5_2 O5_2 Ni1_2 -21.1(15) . .
P1_2 C10_2 C9_2 P1_2 -41.6(11) . 7_565
C9_2 P1_2 C11_2 C16_2 -75.9(8) 7_565 .
C21_2 P1_2 C11_2 C16_2 -172.8(6) . .
C10_2 P1_2 C11_2 C16_2 -52.2(7) . .
Ni1_2 P1_2 C11_2 C16_2 55.5(6) . .
C9_2 P1_2 C11_2 C12_2 160.3(7) 7_565 .
C21_2 P1_2 C11_2 C12_2 63.4(7) . .
C10_2 P1_2 C11_2 C12_2 -176.0(7) . .
Ni1_2 P1_2 C11_2 C12_2 -68.3(6) . .
C16_2 C11_2 C12_2 C13_2 52.6(9) . .
P1_2 C11_2 C12_2 C13_2 177.6(6) . .
C11_2 C12_2 C13_2 C14_2 -54.3(9) . .
C12_2 C13_2 C14_2 C15_2 56.4(9) . .
C13_2 C14_2 C15_2 C16_2 -57.0(10) . .
C12_2 C11_2 C16_2 C15_2 -54.0(9) . .
P1_2 C11_2 C16_2 C15_2 -178.2(6) . .
C14_2 C15_2 C16_2 C11_2 56.3(10) . .
C9_2 P1_2 C21_2 C26_2 78.0(9) 7_565 .
C11_2 P1_2 C21_2 C26_2 -174.3(7) . .
C10_2 P1_2 C21_2 C26_2 76.6(9) . .
Ni1_2 P1_2 C21_2 C26_2 -42.6(9) . .
C9_2 P1_2 C21_2 C22_2 -54.5(10) 7_565 .
C11_2 P1_2 C21_2 C22_2 53.2(9) . .
C10_2 P1_2 C21_2 C22_2 -55.9(10) . .
Ni1_2 P1_2 C21_2 C22_2 -175.1(7) . .
C26_2 C21_2 C22_2 C23_2 48.5(15) . .
P1_2 C21_2 C22_2 C23_2 -177.2(9) . .
C21_2 C22_2 C23_2 C24_2 -50.8(16) . .
C22_2 C23_2 C24_2 C25_2 51.1(19) . .
C23_2 C24_2 C25_2 C26_2 -50.4(19) . .
C22_2 C21_2 C26_2 C25_2 -51.1(14) . .
P1_2 C21_2 C26_2 C25_2 175.1(8) . .
C24_2 C25_2 C26_2 C21_2 51.9(16) . .
